data_2011795
loop_
_publ_author_name
'Maverick, Emily F.'
'Wash, Paul L.'
'Lightner, David A.'

_publ_section_title
;
 A hydrogen-bonded `trimer' of two symmetric dipyridones
;
_journal_issue 3
_journal_name_full 'Acta Crystallographica Section C'
_journal_page_first 284
_journal_page_last 285
_journal_paper_doi 10.1107/S0108270100015523
_journal_volume 57
_journal_year 2001
_chemical_formula_moiety 'C12 H8 N2 O2, 2/3(CH4 O)'
_chemical_formula_sum 'C12.66667 H10.66667 N2 O2.66667'
_chemical_formula_weight 233.57
_chemical_name_systematic
;
 3,3'-(1,2-Ethynediyl)bis-2(1H)-pyridinone (I) and
6,6'-(1,2-Ethynediyl)bis-2(1H)-pyridinone
;
_space_group_IT_number 2
_symmetry_cell_setting triclinic
_symmetry_space_group_name_Hall '-P 1'
_symmetry_space_group_name_H-M 'P -1'
_cell_angle_alpha 69.70(2)
_cell_angle_beta 75.01(2)
_cell_angle_gamma 86.653(15)
_cell_formula_units_Z 3
_cell_length_a 7.334(4)
_cell_length_b 10.791(6)
_cell_length_c 11.543(7)
_cell_measurement_reflns_used 25
_cell_measurement_temperature 156
_cell_measurement_theta_max 10.3
_cell_measurement_theta_min 4.9
_cell_volume 827.1(8)
_computing_cell_refinement 'LEAST (UCLA, 1984)'
_computing_data_collection 'COLLECT (UCLA, 1984)'
_computing_data_reduction 'REDUCE (UCLA, 1984)'
_computing_molecular_graphics 'SHELXTL (Sheldrick, 1995)'
_computing_publication_material SHELXTL
_computing_structure_refinement 'SHELXL93 (Sheldrick, 1993)'
_computing_structure_solution 'SHELXS86 (Sheldrick, 1990)'
_diffrn_ambient_temperature 156(2)
_diffrn_measurement_device_type 'Picker Diffractometer (Crystal Logic)'
_diffrn_measurement_method 'profile data from \q/2\q scans'
_diffrn_radiation_monochromator graphite
_diffrn_radiation_source 'fine-focus sealed  tube'
_diffrn_radiation_type MoK\a
_diffrn_radiation_wavelength .71070
_diffrn_reflns_av_R_equivalents .0000
_diffrn_reflns_av_sigmaI/netI .0864
_diffrn_reflns_limit_h_max 0
_diffrn_reflns_limit_h_min -10
_diffrn_reflns_limit_k_max 14
_diffrn_reflns_limit_k_min -15
_diffrn_reflns_limit_l_max 15
_diffrn_reflns_limit_l_min -16
_diffrn_reflns_number 4819
_diffrn_reflns_reduction_process 'modified Lehmann-Larsen algorithm'
_diffrn_reflns_theta_max 30.00
_diffrn_reflns_theta_min 1.95
_diffrn_standards_decay_% 1.5
_diffrn_standards_interval_count 97
_diffrn_standards_number 3
_exptl_absorpt_coefficient_mu .101
_exptl_absorpt_correction_type none
_exptl_crystal_colour colorless
_exptl_crystal_density_diffrn 1.407
_exptl_crystal_density_meas ?
_exptl_crystal_description parallelepiped
_exptl_crystal_F_000 366
_exptl_crystal_size_max .50
_exptl_crystal_size_mid .30
_exptl_crystal_size_min .30
_refine_diff_density_max .326
_refine_diff_density_min -.350
_refine_ls_extinction_method none
_refine_ls_goodness_of_fit_ref 1.079
_refine_ls_hydrogen_treatment constr
_refine_ls_matrix_type full
_refine_ls_number_parameters 237
_refine_ls_number_reflns 4816
_refine_ls_number_restraints 0
_refine_ls_R_factor_all .134
_refine_ls_R_factor_gt .051
_refine_ls_shift/su_max -.002
_refine_ls_shift/su_mean .000
_refine_ls_structure_factor_coef Fsqd
_refine_ls_weighting_details 'w = 1/[\s^2^(Fo^2^)+(0.0540P)^2^+0.4326P] where P=(Fo^2^+2Fc^2^)/3'
_refine_ls_weighting_scheme calc
_refine_ls_wR_factor_ref .176
_reflns_number_gt 2561
_reflns_number_total 4819
_reflns_threshold_expression I>2\s(I)
_cod_data_source_file fr1297.cif
_cod_data_source_block I
_cod_depositor_comments
;
The following automatic conversions were performed:

'_exptl_crystal_density_meas' value 'not measured' was changed to '?'
- the value is perceived as not measured.

Automatic conversion script
Id: cif_fix_values 3008 2015-01-20 13:52:24Z robertas 

The following automatic conversions were performed:

'_refine_ls_weighting_scheme' value 'calc w =
1/[\s^2^(Fo^2^)+(0.0540P)^2^+0.4326P] where P=(Fo^2^+2Fc^2^)/3' was
changed to 'calc'. New tag '_refine_ls_weighting_details' was
created. The value of the new tag was set to 'w =
1/[\s^2^(Fo^2^)+(0.0540P)^2^+0.4326P] where P=(Fo^2^+2Fc^2^)/3'.

Automatic conversion script
Id: cif_fix_values 3143 2015-03-26 13:38:13Z robertas 

2019-10-25
Z value and formula fixed to values more according to usual
chemical conventions.                 miguel
;
_cod_original_formula_sum 'C19 H16 N3 O4'
_cod_original_formula_weight 350.35
_cod_original_formula_moiety '0.5C12 H8 N2 O2, C12 H8 N2 O2, CH4 O'
_cod_original_formula_units_Z 2
_cod_original_cell_volume 827.2(8)
_cod_original_sg_symbol_H-M P_-1
_cod_database_code 2011795

loop_
_symmetry_equiv_pos_as_xyz
'x, y, z'
'-x, -y, -z'

loop_
_atom_site_aniso_label
_atom_site_aniso_U_11
_atom_site_aniso_U_22
_atom_site_aniso_U_33
_atom_site_aniso_U_12
_atom_site_aniso_U_13
_atom_site_aniso_U_23
N1 .0307(11) .0162(8) .0198(9) -.0014(7) -.0111(8) -.0052(7)
C2 .0313(13) .0161(10) .0216(11) -.0003(9) -.0108(9) -.0039(8)
C3 .0325(13) .0228(11) .0196(10) .0006(9) -.0105(9) -.0081(9)
C4 .0317(13) .0238(11) .0229(11) .0013(9) -.0119(9) -.0104(9)
C5 .0294(12) .0152(10) .0248(11) .0003(9) -.0085(9) -.0066(8)
C6 .0231(11) .0147(10) .0202(10) .0002(8) -.0053(8) -.0036(8)
C7 .0262(12) .0178(10) .0236(11) -.0002(9) -.0073(9) -.0070(8)
C8 .0274(12) .0192(10) .0224(11) -.0013(9) -.0071(9) -.0061(8)
C9 .0257(12) .0203(10) .0190(10) -.0004(9) -.0056(9) -.0046(8)
N10 .0288(10) .0147(8) .0219(9) -.0036(7) -.0086(8) -.0031(7)
C11 .0264(12) .0215(11) .0208(11) -.0043(9) -.0071(9) -.0031(8)
C12 .0309(13) .0206(11) .0213(11) -.0005(9) -.0104(9) .0005(9)
C13 .0374(14) .0158(10) .0256(12) .0030(9) -.0064(10) -.0035(9)
C14 .0385(14) .0184(10) .0220(11) .0012(10) -.0075(10) -.0060(9)
O15 .0527(12) .0169(8) .0284(9) -.0033(7) -.0209(8) -.0036(7)
O16 .0460(11) .0259(9) .0254(9) -.0088(8) -.0147(8) -.0063(7)
N17 .0344(11) .0168(9) .0192(9) -.0019(8) -.0120(8) -.0049(7)
C18 .0285(12) .0149(9) .0192(10) .0007(8) -.0075(9) -.0065(8)
C19 .0259(12) .0173(10) .0201(10) .0003(8) -.0088(9) -.0059(8)
C20 .0279(12) .0172(10) .0200(10) -.0009(8) -.0082(9) -.0067(8)
C21 .0296(12) .0166(10) .0222(11) -.0006(9) -.0095(9) -.0044(8)
C22 .0302(12) .0178(10) .0200(10) -.0006(9) -.0103(9) -.0018(8)
C23 .0288(12) .0159(10) .0226(10) -.0015(8) -.0101(9) -.0078(8)
O24 .0428(10) .0155(7) .0227(8) -.0041(7) -.0141(7) -.0045(6)
O1S .0493(12) .0183(8) .0237(8) -.0024(8) -.0071(8) -.0032(6)
C2S .037(2) .040(2) .0390(15) -.0027(12) -.0059(12) -.0131(12)

loop_
_atom_site_label
_atom_site_fract_x
_atom_site_fract_y
_atom_site_fract_z
_atom_site_U_iso_or_equiv
_atom_site_thermal_displace_type
_atom_site_calc_flag
_atom_site_refinement_flags
_atom_site_occupancy
_atom_site_disorder_group
_atom_site_type_symbol
N1 .7799(3) .7109(2) .8448(2) .0215(4) Uani d . 1 . N
H1 .7465 .6792 .7943 .026 Uiso calc R 1 . H
C2 .8058(3) .6242(2) .9579(2) .0228(5) Uani d . 1 . C
C3 .8608(3) .6825(2) 1.0385(2) .0240(5) Uani d . 1 . C
H3 .8823 .6282 1.1159 .029 Uiso calc R 1 . H
C4 .8819(3) .8154(2) 1.0040(2) .0246(5) Uani d . 1 . C
H4 .9154 .8511 1.0584 .029 Uiso calc R 1 . H
C5 .8534(3) .9000(2) .8861(2) .0229(5) Uani d . 1 . C
H5 .8680 .9912 .8625 .027 Uiso calc R 1 . H
C6 .8042(3) .8459(2) .8072(2) .0200(4) Uani d . 1 . C
C7 .7800(3) .9242(2) .6844(2) .0224(5) Uani d . 1 . C
C8 .7656(3) .9941(2) .5815(2) .0230(5) Uani d . 1 . C
C9 .7469(3) 1.0806(2) .4597(2) .0222(5) Uani d . 1 . C
N10 .7288(3) 1.0229(2) .3739(2) .0221(4) Uani d . 1 . N
H10 .7300 .9381 .3971 .026 Uiso calc R 1 . H
C11 .7087(3) 1.0930(2) .2528(2) .0236(5) Uani d . 1 . C
C12 .7054(3) 1.2337(2) .2217(2) .0256(5) Uani d . 1 . C
H12 .6892 1.2866 .1423 .031 Uiso calc R 1 . H
C13 .7254(4) 1.2914(2) .3051(2) .0276(5) Uani d . 1 . C
H13 .7240 1.3830 .2817 .033 Uiso calc R 1 . H
C14 .7483(4) 1.2145(2) .4273(2) .0266(5) Uani d . 1 . C
H14 .7639 1.2544 .4840 .032 Uiso calc R 1 . H
O15 .7798(3) .5029(2) .9856(2) .0315(4) Uani d . 1 . O
O16 .6982(3) 1.0338(2) .1796(2) .0315(4) Uani d . 1 . O
N17 .3268(3) .6248(2) .1530(2) .0227(4) Uani d . 1 . N
H17 .2811 .5887 .1104 .027 Uiso calc R 1 . H
C18 .3562(3) .5448(2) .2675(2) .0204(4) Uani d . 1 . C
C19 .4418(3) .6097(2) .3321(2) .0206(4) Uani d . 1 . C
C20 .4822(3) .7439(2) .2789(2) .0212(4) Uani d . 1 . C
H20 .5378 .7849 .3206 .025 Uiso calc R 1 . H
C21 .4411(3) .8196(2) .1632(2) .0228(5) Uani d . 1 . C
H21 .4655 .9105 .1291 .027 Uiso calc R 1 . H
C22 .3647(3) .7573(2) .1018(2) .0231(5) Uani d . 1 . C
H22 .3382 .8056 .0243 .028 Uiso calc R 1 . H
C23 .4822(3) .5314(2) .4503(2) .0213(4) Uani d . 1 . C
O24 .3095(3) .42417(15) .30880(15) .0262(4) Uani d . 1 . O
O1S .7867(3) .7530(2) .4500(2) .0318(4) Uani d . 1 . O
H1S .7465 .6996 .5222 .038 Uiso calc R 1 . H
C2S .9279(4) .6948(3) .3785(3) .0394(6) Uani d . 1 . C
H2S1 1.0062 .7629 .3083 .047 Uiso calc R 1 . H
H2S2 .8698 .6407 .3463 .047 Uiso calc R 1 . H
H2S3 1.0038 .6412 .4322 .047 Uiso calc R 1 . H

loop_
_atom_type_symbol
_atom_type_description
_atom_type_scat_dispersion_real
_atom_type_scat_dispersion_imag
_atom_type_scat_source
C C .0033 .0016 'International Tables Vol C Tables 4.2.6.8 and 6.1.1.4'
H H .0000 .0000 'International Tables Vol C Tables 4.2.6.8 and 6.1.1.4'
N N .0061 .0033 'International Tables Vol C Tables 4.2.6.8 and 6.1.1.4'
O O .0106 .0060 'International Tables Vol C Tables 4.2.6.8 and 6.1.1.4'

loop_
_geom_angle_atom_site_label_1
_geom_angle_atom_site_label_2
_geom_angle_atom_site_label_3
_geom_angle_site_symmetry_1
_geom_angle
C2 N1 C6 . 123.8(2)
C2 N1 H1 . 118.1
C6 N1 H1 . 118.1
O15 C2 N1 . 120.0(2)
O15 C2 C3 . 124.2(2)
N1 C2 C3 . 115.8(2)
C4 C3 C2 . 121.1(2)
C4 C3 H3 . 119.4
C2 C3 H3 . 119.4
C3 C4 C5 . 120.6(2)
C3 C4 H4 . 119.7
C5 C4 H4 . 119.7
C6 C5 C4 . 118.9(2)
C6 C5 H5 . 120.5
C4 C5 H5 . 120.5
C5 C6 N1 . 119.7(2)
C5 C6 C7 . 122.4(2)
N1 C6 C7 . 117.9(2)
C8 C7 C6 . 176.9(2)
C7 C8 C9 . 178.4(2)
C14 C9 N10 . 120.5(2)
C14 C9 C8 . 122.5(2)
N10 C9 C8 . 117.0(2)
C9 N10 C11 . 123.9(2)
C9 N10 H10 . 118.0
C11 N10 H10 . 118.0
O16 C11 N10 . 120.1(2)
O16 C11 C12 . 125.1(2)
N10 C11 C12 . 114.8(2)
C13 C12 C11 . 121.6(2)
C13 C12 H12 . 119.2
C11 C12 H12 . 119.2
C12 C13 C14 . 121.1(2)
C12 C13 H13 . 119.5
C14 C13 H13 . 119.5
C9 C14 C13 . 118.1(2)
C9 C14 H14 . 120.9
C13 C14 H14 . 120.9
C22 N17 C18 . 124.6(2)
C22 N17 H17 . 117.7
C18 N17 H17 . 117.7
O24 C18 N17 . 119.7(2)
O24 C18 C19 . 125.0(2)
N17 C18 C19 . 115.3(2)
C20 C19 C23 . 121.9(2)
C20 C19 C18 . 119.7(2)
C23 C19 C18 . 118.4(2)
C19 C20 C21 . 121.3(2)
C19 C20 H20 . 119.4
C21 C20 H20 . 119.4
C22 C21 C20 . 118.5(2)
C22 C21 H21 . 120.7
C20 C21 H21 . 120.7
N17 C22 C21 . 120.4(2)
N17 C22 H22 . 119.8
C21 C22 H22 . 119.8
C23 C23 C19 2_666 178.2(3)
C2S O1S H1S . 109.5
O1S C2S H2S1 . 109.5
O1S C2S H2S2 . 109.5
H2S1 C2S H2S2 . 109.5
O1S C2S H2S3 . 109.5
H2S1 C2S H2S3 . 109.5
H2S2 C2S H2S3 . 109.5

loop_
_geom_bond_atom_site_label_1
_geom_bond_atom_site_label_2
_geom_bond_site_symmetry_2
_geom_bond_distance
_geom_bond_publ_flag
N1 C2 . 1.370(3) ?
N1 C6 . 1.375(3) ?
N1 H1 . .86 ?
C2 O15 . 1.249(3) ?
C2 C3 . 1.433(3) ?
C3 C4 . 1.355(3) ?
C3 H3 . .93 ?
C4 C5 . 1.411(3) ?
C4 H4 . .93 ?
C5 C6 . 1.365(3) ?
C5 H5 . .93 ?
C6 C7 . 1.427(3) ?
C7 C8 . 1.194(3) ?
C8 C9 . 1.429(3) ?
C9 C14 . 1.362(3) ?
C9 N10 . 1.375(3) ?
N10 C11 . 1.381(3) ?
N10 H10 . .86 ?
C11 O16 . 1.242(3) ?
C11 C12 . 1.434(3) ?
C12 C13 . 1.355(3) ?
C12 H12 . .93 ?
C13 C14 . 1.414(3) ?
C13 H13 . .93 ?
C14 H14 . .93 ?
N17 C22 . 1.358(3) ?
N17 C18 . 1.369(3) ?
N17 H17 . .86 ?
C18 O24 . 1.256(3) ?
C18 C19 . 1.448(3) ?
C19 C20 . 1.378(3) ?
C19 C23 . 1.430(3) ?
C20 C21 . 1.402(3) ?
C20 H20 . .93 ?
C21 C22 . 1.360(3) ?
C21 H21 . .93 ?
C22 H22 . .93 ?
C23 C23 2_666 1.200(4) ?
O1S C2S . 1.411(3) ?
O1S H1S . .82 ?
C2S H2S1 . .96 ?
C2S H2S2 . .96 ?
C2S H2S3 . .96 ?

loop_
_geom_hbond_atom_site_label_D
_geom_hbond_atom_site_label_H
_geom_hbond_atom_site_label_A
_geom_hbond_site_symmetry_A
_geom_hbond_distance_DH
_geom_hbond_distance_HA
_geom_hbond_distance_DA
_geom_hbond_angle_DHA
_geom_hbond_publ_flag
N1 H1 O24 2_666 .86 2.01 2.864(3) 170 yes
N17 H17 O15 2_666 .86 1.86 2.715(3) 171 yes
N10 H10 O1S . .86 1.93 2.776(3) 168 yes
O1S H1S O24 2_666 .82 1.90 2.712(3) 172 yes
C21 H21 O16 . .93 2.52 3.152(3) 126 yes
C22 H22 O16 2_675 .93 2.46 3.379(3) 170 yes
